data_7201039
loop_
_publ_author_name
'Lennartson, Anders'
'H\%akansson, Mikael'

_publ_section_title
;
 Total spontaneous resolution of nine-coordinate complexes
;
_journal_issue 9
_journal_name_full CrystEngComm
_journal_page_first 1979
_journal_paper_doi 10.1039/b903554k
_journal_volume 11
_journal_year 2009
_chemical_formula_moiety 'C13 H24 N2 Na3 O19 Pr S'
_chemical_formula_sum 'C13 H24 N2 Na3 O19 Pr S'
_chemical_formula_weight 754.29
_chemical_name_common
;
Ammonium trisodium tris(2,2?-oxydiacetato)-
praseodymium(iii)tiocyanate tetraahydrate
;
_chemical_name_systematic
;Ammonium trisodium tris(2,2?-oxydiacetato)-praseodymium(III)tiocyanate
tetraahydrate
;
_space_group_IT_number 2
_symmetry_cell_setting triclinic
_symmetry_Int_Tables_number 2
_symmetry_space_group_name_Hall '-P 1'
_symmetry_space_group_name_H-M 'P -1'
_atom_sites_solution_hydrogens geom
_atom_sites_solution_primary direct
_atom_sites_solution_secondary difmap
_audit_creation_method SHELXL-97
_cell_angle_alpha 83.75(2)
_cell_angle_beta 72.724(10)
_cell_angle_gamma 86.44(2)
_cell_formula_units_Z 2
_cell_length_a 9.1741(11)
_cell_length_b 9.3387(16)
_cell_length_c 17.7642(16)
_cell_measurement_reflns_used 8956
_cell_measurement_temperature 289(2)
_cell_measurement_theta_max 24.99
_cell_measurement_theta_min 2.29
_cell_volume 1443.9(3)
_computing_cell_refinement 'CrystalClear(Rigaku, 2000)'
_computing_data_collection 'CrystalClear(Rigaku, 2000)'
_computing_data_reduction 'CrystalClear(Rigaku, 2000)'
_computing_molecular_graphics 'ORTEP-3 (Farrugia, 1997) and PLUTON (Spek, 1990)'
_computing_publication_material 'SHELXL-97 (Sheldrick, 1997)'
_computing_structure_refinement 'SIR92 (Altomare et al., 1993)'
_computing_structure_solution 'CrystalClear(Rigaku, 2000)'
_diffrn_ambient_pressure 105
_diffrn_ambient_temperature 289(2)
_diffrn_detector_area_resol_mean 105
_diffrn_measured_fraction_theta_full 0.904
_diffrn_measured_fraction_theta_max 0.904
_diffrn_measurement_device_type 'Rigaku R-AXIS IIC image-plate system'
_diffrn_measurement_method \f
_diffrn_radiation_monochromator graphite
_diffrn_radiation_probe x-ray
_diffrn_radiation_type MoK\a
_diffrn_radiation_wavelength 0.71073
_diffrn_reflns_av_R_equivalents 0.0680
_diffrn_reflns_av_sigmaI/netI 0.0692
_diffrn_reflns_limit_h_max 10
_diffrn_reflns_limit_h_min -10
_diffrn_reflns_limit_k_max 10
_diffrn_reflns_limit_k_min -10
_diffrn_reflns_limit_l_max 20
_diffrn_reflns_limit_l_min -20
_diffrn_reflns_number 8956
_diffrn_reflns_theta_full 24.99
_diffrn_reflns_theta_max 24.99
_diffrn_reflns_theta_min 2.29
_diffrn_source 'rotating anode'
_diffrn_source_type RU-H3R
_diffrn_standards_decay_% 0
_diffrn_standards_interval_count 0
_diffrn_standards_interval_time 0
_diffrn_standards_number 0
_exptl_absorpt_coefficient_mu 1.885
_exptl_absorpt_correction_T_max 0.7500
_exptl_absorpt_correction_T_min 0.5314
_exptl_absorpt_correction_type multi-scan
_exptl_absorpt_process_details '(CrystalClear; Rigaku, 2000)'
_exptl_crystal_colour yellow
_exptl_crystal_density_diffrn 1.712
_exptl_crystal_density_method 'not measured'
_exptl_crystal_description block
_exptl_crystal_F_000 728
_exptl_crystal_size_max 0.4
_exptl_crystal_size_mid 0.2
_exptl_crystal_size_min 0.15
_refine_diff_density_max 1.103
_refine_diff_density_min -1.093
_refine_diff_density_rms 0.111
_refine_ls_extinction_method none
_refine_ls_goodness_of_fit_ref 1.073
_refine_ls_hydrogen_treatment constr
_refine_ls_matrix_type full
_refine_ls_number_parameters 352
_refine_ls_number_reflns 4584
_refine_ls_number_restraints 0
_refine_ls_restrained_S_all 1.073
_refine_ls_R_factor_all 0.0374
_refine_ls_R_factor_gt 0.0354
_refine_ls_shift/su_max 0.003
_refine_ls_shift/su_mean 0.000
_refine_ls_structure_factor_coef Fsqd
_refine_ls_weighting_details 'calc w=1/[\s^2^(Fo^2^)+(0.0589P)^2^+0.0000P] where P=(Fo^2^+2Fc^2^)/3'
_refine_ls_weighting_scheme calc
_refine_ls_wR_factor_gt 0.0941
_refine_ls_wR_factor_ref 0.0951
_reflns_number_gt 4293
_reflns_number_total 4584
_reflns_threshold_expression >2sigma(I)
_cod_data_source_file b903554k.txt
_cod_data_source_block 3
_cod_database_code 7201039

loop_
_symmetry_equiv_pos_as_xyz
'x, y, z'
'-x, -y, -z'

loop_
_atom_site_label
_atom_site_type_symbol
_atom_site_fract_x
_atom_site_fract_y
_atom_site_fract_z
_atom_site_U_iso_or_equiv
_atom_site_adp_type
_atom_site_occupancy
_atom_site_symmetry_multiplicity
_atom_site_calc_flag
_atom_site_refinement_flags
_atom_site_disorder_assembly
_atom_site_disorder_group
C1 C 0.6695(4) 0.2054(4) 0.8264(3) 0.0266(9) Uani 1 1 d . . .
C2 C 0.5659(5) 0.2371(5) 0.9167(3) 0.0327(10) Uani 1 1 d . . .
H2A H 0.5220 0.1490 0.9467 0.039 Uiso 1 1 calc R . .
H2B H 0.6276 0.2774 0.9446 0.039 Uiso 1 1 calc R . .
C3 C 0.3402(5) 0.3659(4) 0.9872(2) 0.0315(9) Uani 1 1 d . . .
H3A H 0.2864 0.2795 1.0132 0.038 Uiso 1 1 calc R . .
H3B H 0.3958 0.3975 1.0208 0.038 Uiso 1 1 calc R . .
C4 C 0.2298(4) 0.4836(4) 0.9700(2) 0.0229(8) Uani 1 1 d . . .
C5 C 0.7118(4) 0.6998(4) 0.7703(2) 0.0231(8) Uani 1 1 d . . .
C6 C 0.6110(4) 0.8110(4) 0.7366(3) 0.0324(10) Uani 1 1 d . . .
H6A H 0.5832 0.8905 0.7695 0.039 Uiso 1 1 calc R . .
H6B H 0.6676 0.8489 0.6836 0.039 Uiso 1 1 calc R . .
C7 C 0.3954(4) 0.8380(4) 0.6838(3) 0.0268(9) Uani 1 1 d . . .
H7A H 0.4658 0.8640 0.6320 0.032 Uiso 1 1 calc R . .
H7B H 0.3558 0.9259 0.7082 0.032 Uiso 1 1 calc R . .
C8 C 0.2650(4) 0.7547(4) 0.6753(2) 0.0205(8) Uani 1 1 d . . .
C9 C 0.2436(4) 0.2327(4) 0.7045(3) 0.0273(9) Uani 1 1 d . . .
C10 C 0.3719(5) 0.2371(4) 0.6185(3) 0.0341(10) Uani 1 1 d . . .
H10A H 0.4265 0.1449 0.6114 0.041 Uiso 1 1 calc R . .
H10B H 0.3248 0.2597 0.5763 0.041 Uiso 1 1 calc R . .
C11 C 0.6023(4) 0.3545(4) 0.5424(2) 0.0258(9) Uani 1 1 d . . .
H11A H 0.6615 0.2645 0.5373 0.031 Uiso 1 1 calc R . .
H11B H 0.5642 0.3752 0.4968 0.031 Uiso 1 1 calc R . .
C12 C 0.6978(4) 0.4749(4) 0.5487(2) 0.0251(9) Uani 1 1 d . . .
C13 C 0.1571(5) 0.8983(4) 0.8847(3) 0.0326(10) Uani 1 1 d . . .
N1 N 0.0650(5) 0.8505(4) 0.8622(3) 0.0434(10) Uani 1 1 d . . .
O1 O 0.6382(3) 0.2678(3) 0.75840(19) 0.0317(7) Uani 1 1 d . . .
O2 O 0.4493(3) 0.3377(3) 0.90554(16) 0.0281(6) Uani 1 1 d . . .
O3 O 0.2441(3) 0.5282(3) 0.89058(17) 0.0303(6) Uani 1 1 d . . .
O4 O 0.7802(4) 0.1226(3) 0.8255(2) 0.0426(8) Uani 1 1 d . . .
O5 O 0.1338(3) 0.5241(3) 1.03665(17) 0.0334(7) Uani 1 1 d . . .
O6 O 0.6583(3) 0.5771(3) 0.80007(18) 0.0286(6) Uani 1 1 d . . .
O7 O 0.4773(3) 0.7464(3) 0.73407(18) 0.0250(6) Uani 1 1 d . . .
O8 O 0.2571(3) 0.6227(3) 0.70251(17) 0.0265(6) Uani 1 1 d . . .
O9 O 0.8425(3) 0.7353(3) 0.7645(2) 0.0376(8) Uani 1 1 d . . .
O10 O 0.1731(3) 0.8233(3) 0.64066(18) 0.0308(7) Uani 1 1 d . . .
O11 O 0.2579(3) 0.3041(3) 0.76460(19) 0.0317(7) Uani 1 1 d . . .
O12 O 0.4718(3) 0.3459(3) 0.61825(16) 0.0275(6) Uani 1 1 d . . .
O13 O 0.6537(3) 0.5420(3) 0.61701(19) 0.0404(8) Uani 1 1 d . . .
O14 O 0.1330(3) 0.1599(3) 0.7106(2) 0.0482(9) Uani 1 1 d . . .
O15 O 0.8132(3) 0.5017(3) 0.48482(19) 0.0390(8) Uani 1 1 d . . .
O16 O 0.7311(4) 0.9814(3) 0.5140(2) 0.0472(8) Uani 1 1 d . . .
O17 O -0.0658(4) 0.7470(3) 0.5106(2) 0.0445(8) Uani 1 1 d . . .
O18 O -0.0522(3) 0.4347(3) 0.7385(2) 0.0463(9) Uani 1 1 d . . .
O19 O 0.8500(4) 0.1071(3) 0.6281(2) 0.0400(8) Uani 1 1 d . . .
N2 N 0.0013(4) 0.2126(4) 0.9124(2) 0.0393(9) Uani 1 1 d . . .
S1 S 0.28425(16) 0.96940(15) 0.91944(10) 0.0548(4) Uani 1 1 d . . .
Pr1 Pr 0.453829(18) 0.473221(17) 0.756330(11) 0.01729(11) Uani 1 1 d . . .
Na1 Na 0.02091(17) 0.60233(17) 0.83614(10) 0.0319(4) Uani 1 1 d . . .
Na2 Na 0.96443(16) -0.02968(16) 0.73585(12) 0.0311(4) Uani 1 1 d . . .
Na3 Na 0.02948(19) 0.62731(17) 0.62484(10) 0.0346(4) Uani 1 1 d . . .

loop_
_atom_site_aniso_label
_atom_site_aniso_U_11
_atom_site_aniso_U_22
_atom_site_aniso_U_33
_atom_site_aniso_U_23
_atom_site_aniso_U_13
_atom_site_aniso_U_12
C1 0.022(2) 0.016(2) 0.041(3) -0.0034(17) -0.0087(18) 0.0022(14)
C2 0.025(2) 0.036(2) 0.036(2) 0.0004(18) -0.0118(18) 0.0106(16)
C3 0.027(2) 0.038(2) 0.025(2) -0.0025(17) -0.0032(17) 0.0089(16)
C4 0.0182(18) 0.018(2) 0.032(2) -0.0048(15) -0.0045(16) -0.0044(14)
C5 0.0148(18) 0.020(2) 0.036(2) -0.0057(16) -0.0083(16) -0.0048(14)
C6 0.0206(19) 0.022(2) 0.056(3) 0.0002(18) -0.0151(19) -0.0058(14)
C7 0.0170(18) 0.025(2) 0.037(2) 0.0051(17) -0.0089(17) -0.0006(14)
C8 0.0178(18) 0.018(2) 0.024(2) -0.0016(14) -0.0040(15) 0.0013(13)
C9 0.0204(19) 0.0123(19) 0.049(3) 0.0002(16) -0.0111(18) -0.0022(14)
C10 0.032(2) 0.023(2) 0.049(3) -0.0076(18) -0.010(2) -0.0122(16)
C11 0.0220(19) 0.022(2) 0.031(2) -0.0071(16) -0.0037(16) 0.0011(14)
C12 0.0211(19) 0.023(2) 0.028(2) -0.0014(16) -0.0028(16) 0.0014(14)
C13 0.034(2) 0.026(2) 0.037(2) -0.0033(18) -0.0103(19) 0.0065(17)
N1 0.045(2) 0.029(2) 0.063(3) -0.0095(19) -0.026(2) 0.0051(17)
O1 0.0263(15) 0.0260(16) 0.0398(17) -0.0036(13) -0.0069(13) 0.0087(11)
O2 0.0212(13) 0.0294(15) 0.0277(15) 0.0006(11) -0.0018(11) 0.0124(10)
O3 0.0239(14) 0.0275(15) 0.0336(16) 0.0010(12) -0.0026(12) 0.0071(11)
O4 0.0299(16) 0.0378(18) 0.059(2) -0.0094(15) -0.0136(15) 0.0199(13)
O5 0.0259(15) 0.0301(16) 0.0362(17) -0.0050(12) 0.0025(13) 0.0053(11)
O6 0.0183(13) 0.0246(15) 0.0463(18) 0.0000(12) -0.0151(12) -0.0043(10)
O7 0.0175(13) 0.0128(14) 0.0473(17) 0.0016(11) -0.0146(12) -0.0017(9)
O8 0.0211(13) 0.0160(14) 0.0430(17) 0.0022(11) -0.0117(12) -0.0026(10)
O9 0.0194(15) 0.0241(16) 0.072(2) -0.0031(15) -0.0183(15) -0.0024(11)
O10 0.0219(14) 0.0286(16) 0.0459(18) 0.0005(13) -0.0182(13) 0.0035(11)
O11 0.0227(14) 0.0247(16) 0.0458(18) -0.0025(13) -0.0056(13) -0.0102(11)
O12 0.0219(13) 0.0243(15) 0.0348(16) -0.0075(11) -0.0029(12) -0.0087(10)
O13 0.0355(17) 0.0353(18) 0.0411(18) -0.0154(13) 0.0105(14) -0.0181(13)
O14 0.0251(16) 0.0307(18) 0.087(3) -0.0056(17) -0.0114(17) -0.0152(13)
O15 0.0270(15) 0.0368(18) 0.0434(19) -0.0115(14) 0.0090(14) -0.0105(12)
O16 0.050(2) 0.0373(19) 0.056(2) 0.0002(15) -0.0179(17) -0.0065(14)
O17 0.0414(19) 0.0362(18) 0.059(2) -0.0022(15) -0.0181(16) -0.0078(14)
O18 0.0236(16) 0.0280(16) 0.080(3) 0.0030(16) -0.0064(16) -0.0022(11)
O19 0.0360(17) 0.0357(19) 0.049(2) -0.0032(14) -0.0137(15) 0.0000(13)
N2 0.034(2) 0.030(2) 0.047(2) -0.0021(16) -0.0045(17) 0.0081(14)
S1 0.0461(7) 0.0503(8) 0.0796(10) -0.0106(7) -0.0350(7) 0.0004(6)
Pr1 0.01197(13) 0.01445(15) 0.02403(16) -0.00090(9) -0.00330(9) -0.00114(8)
Na1 0.0236(8) 0.0287(9) 0.0408(10) 0.0033(7) -0.0077(7) -0.0018(6)
Na2 0.0213(8) 0.0210(9) 0.0522(10) -0.0049(7) -0.0121(7) -0.0004(6)
Na3 0.0323(9) 0.0297(9) 0.0383(9) -0.0066(7) -0.0032(7) -0.0031(7)

loop_
_atom_type_symbol
_atom_type_description
_atom_type_scat_dispersion_real
_atom_type_scat_dispersion_imag
_atom_type_scat_source
C C 0.0033 0.0016 'International Tables Vol C Tables 4.2.6.8 and 6.1.1.4'
H H 0.0000 0.0000 'International Tables Vol C Tables 4.2.6.8 and 6.1.1.4'
N N 0.0061 0.0033 'International Tables Vol C Tables 4.2.6.8 and 6.1.1.4'
O O 0.0106 0.0060 'International Tables Vol C Tables 4.2.6.8 and 6.1.1.4'
S S 0.1246 0.1234 'International Tables Vol C Tables 4.2.6.8 and 6.1.1.4'
Pr Pr -0.2180 2.8214 'International Tables Vol C Tables 4.2.6.8 and 6.1.1.4'
Na Na 0.0362 0.0249 'International Tables Vol C Tables 4.2.6.8 and 6.1.1.4'

loop_
_geom_angle_atom_site_label_1
_geom_angle_atom_site_label_2
_geom_angle_atom_site_label_3
_geom_angle
_geom_angle_site_symmetry_1
_geom_angle_site_symmetry_3
_geom_angle_publ_flag
O4 C1 O1 123.2(4) . . ?
O4 C1 C2 113.1(4) . . ?
O1 C1 C2 123.7(3) . . ?
O2 C2 C1 104.9(3) . . ?
C4 C3 O2 104.8(3) . . ?
O5 C4 O3 132.0(4) . . ?
O5 C4 C3 110.8(4) . . ?
O3 C4 C3 117.2(3) . . ?
O9 C5 O6 124.2(4) . . ?
O9 C5 C6 117.0(3) . . ?
O6 C5 C6 118.8(3) . . ?
O7 C6 C5 110.3(3) . . ?
O7 C7 C8 109.3(3) . . ?
O8 C8 O10 125.7(4) . . ?
O8 C8 C7 117.0(3) . . ?
O10 C8 C7 117.3(3) . . ?
O8 C8 Na3 72.4(2) . . ?
O10 C8 Na3 53.8(2) . . ?
C7 C8 Na3 167.7(3) . . ?
O14 C9 O11 123.0(4) . . ?
O14 C9 C10 114.4(4) . . ?
O11 C9 C10 122.6(3) . . ?
O12 C10 C9 105.6(3) . . ?
C12 C11 O12 105.4(3) . . ?
O15 C12 O13 129.3(4) . . ?
O15 C12 C11 113.0(3) . . ?
O13 C12 C11 117.6(3) . . ?
N1 C13 S1 178.0(4) . . ?
C13 N1 Na1 133.0(4) . . ?
C13 N1 Na2 125.4(4) . 1_465 ?
Na1 N1 Na2 91.40(15) . 1_465 ?
C1 O1 Pr1 123.7(2) . . ?
C2 O2 C3 108.5(3) . . ?
C2 O2 Pr1 122.3(2) . . ?
C3 O2 Pr1 128.9(2) . . ?
C4 O3 Na1 124.4(2) . . ?
C4 O3 Pr1 132.7(2) . . ?
Na1 O3 Pr1 99.10(11) . . ?
C1 O4 Na2 140.0(3) . . ?
C4 O5 Na1 135.5(3) . 2_567 ?
C5 O6 Pr1 120.9(3) . . ?
C6 O7 C7 112.1(3) . . ?
C6 O7 Pr1 120.5(2) . . ?
C7 O7 Pr1 121.7(2) . . ?
C8 O8 Pr1 127.0(2) . . ?
C8 O8 Na1 107.2(2) . . ?
Pr1 O8 Na1 97.77(10) . . ?
C8 O8 Na3 82.1(2) . . ?
Pr1 O8 Na3 147.44(11) . . ?
Na1 O8 Na3 84.59(9) . . ?
C5 O9 Na2 132.4(3) . 1_565 ?
C5 O9 Na1 125.4(3) . 1_655 ?
Na2 O9 Na1 97.87(12) 1_565 1_655 ?
C5 O9 Na3 105.4(3) . 1_655 ?
Na2 O9 Na3 94.07(12) 1_565 1_655 ?
Na1 O9 Na3 87.56(10) 1_655 1_655 ?
C8 O10 Na3 100.6(2) . . ?
C8 O10 Na2 112.2(2) . 1_465 ?
Na3 O10 Na2 101.53(11) . 1_465 ?
C9 O11 Pr1 126.4(2) . . ?
C10 O12 C11 110.5(3) . . ?
C10 O12 Pr1 121.2(2) . . ?
C11 O12 Pr1 126.8(2) . . ?
C12 O13 Pr1 131.8(2) . . ?
C9 O14 Na2 163.6(3) . 1_455 ?
C12 O15 Na3 137.8(2) . 2_666 ?
Na3 O18 Na1 90.47(11) . . ?
O11 Pr1 O1 89.43(10) . . ?
O11 Pr1 O6 155.06(11) . . ?
O1 Pr1 O6 76.36(10) . . ?
O11 Pr1 O7 135.96(9) . . ?
O1 Pr1 O7 134.07(9) . . ?
O6 Pr1 O7 63.26(9) . . ?
O11 Pr1 O8 75.66(9) . . ?
O1 Pr1 O8 153.86(10) . . ?
O6 Pr1 O8 124.61(9) . . ?
O7 Pr1 O8 61.55(8) . . ?
O11 Pr1 O13 118.74(10) . . ?
O1 Pr1 O13 81.92(11) . . ?
O6 Pr1 O13 79.94(10) . . ?
O7 Pr1 O13 70.78(9) . . ?
O8 Pr1 O13 86.58(10) . . ?
O11 Pr1 O3 77.74(10) . . ?
O1 Pr1 O3 118.88(9) . . ?
O6 Pr1 O3 91.16(9) . . ?
O7 Pr1 O3 84.31(9) . . ?
O8 Pr1 O3 79.30(9) . . ?
O13 Pr1 O3 154.98(9) . . ?
O11 Pr1 O12 63.24(9) . . ?
O1 Pr1 O12 76.66(10) . . ?
O6 Pr1 O12 130.50(8) . . ?
O7 Pr1 O12 113.31(9) . . ?
O8 Pr1 O12 77.46(9) . . ?
O13 Pr1 O12 55.72(8) . . ?
O3 Pr1 O12 138.31(8) . . ?
O11 Pr1 O2 83.95(10) . . ?
O1 Pr1 O2 63.52(9) . . ?
O6 Pr1 O2 71.42(9) . . ?
O7 Pr1 O2 117.92(9) . . ?
O8 Pr1 O2 133.86(8) . . ?
O13 Pr1 O2 139.03(10) . . ?
O3 Pr1 O2 55.88(8) . . ?
O12 Pr1 O2 128.32(8) . . ?
O11 Pr1 Na1 61.78(7) . . ?
O1 Pr1 Na1 144.52(7) . . ?
O6 Pr1 Na1 121.18(7) . . ?
O7 Pr1 Na1 78.90(6) . . ?
O8 Pr1 Na1 42.43(7) . . ?
O13 Pr1 Na1 128.85(9) . . ?
O3 Pr1 Na1 39.34(7) . . ?
O12 Pr1 Na1 104.66(6) . . ?
O2 Pr1 Na1 91.47(6) . . ?
N1 Na1 O5 107.87(14) . 2_567 ?
N1 Na1 O3 84.95(13) . . ?
O5 Na1 O3 83.86(11) 2_567 . ?
N1 Na1 O9 82.90(13) . 1_455 ?
O5 Na1 O9 109.30(12) 2_567 1_455 ?
O3 Na1 O9 164.32(12) . 1_455 ?
N1 Na1 O8 90.34(13) . . ?
O5 Na1 O8 153.69(11) 2_567 . ?
O3 Na1 O8 78.91(10) . . ?
O9 Na1 O8 91.27(11) 1_455 . ?
N1 Na1 O18 147.01(15) . . ?
O5 Na1 O18 96.92(11) 2_567 . ?
O3 Na1 O18 119.81(11) . . ?
O9 Na1 O18 68.28(11) 1_455 . ?
O8 Na1 O18 75.12(10) . . ?
N1 Na1 Na3 105.83(12) . . ?
O5 Na1 Na3 136.45(10) 2_567 . ?
O3 Na1 Na3 126.07(8) . . ?
O9 Na1 Na3 49.20(9) 1_455 . ?
O8 Na1 Na3 49.13(7) . . ?
O18 Na1 Na3 42.74(8) . . ?
N1 Na1 Na2 47.30(11) . 1_465 ?
O5 Na1 Na2 130.60(9) 2_567 1_465 ?
O3 Na1 Na2 124.54(9) . 1_465 ?
O9 Na1 Na2 40.21(7) 1_455 1_465 ?
O8 Na1 Na2 75.71(7) . 1_465 ?
O18 Na1 Na2 99.91(9) . 1_465 ?
Na3 Na1 Na2 62.16(5) . 1_465 ?
N1 Na1 Pr1 97.83(11) . . ?
O5 Na1 Pr1 116.78(9) 2_567 . ?
O3 Na1 Pr1 41.55(6) . . ?
O9 Na1 Pr1 130.91(9) 1_455 . ?
O8 Na1 Pr1 39.80(6) . . ?
O18 Na1 Pr1 89.72(8) . . ?
Na3 Na1 Pr1 84.53(4) . . ?
Na2 Na1 Pr1 109.42(5) 1_465 . ?
O14 Na2 O4 86.66(13) 1_655 . ?
O14 Na2 O9 166.05(13) 1_655 1_545 ?
O4 Na2 O9 103.19(13) . 1_545 ?
O14 Na2 O10 89.28(12) 1_655 1_645 ?
O4 Na2 O10 175.89(12) . 1_645 ?
O9 Na2 O10 80.69(10) 1_545 1_645 ?
O14 Na2 O19 86.88(13) 1_655 . ?
O4 Na2 O19 83.74(12) . . ?
O9 Na2 O19 103.81(12) 1_545 . ?
O10 Na2 O19 96.73(12) 1_645 . ?
O14 Na2 N1 91.53(15) 1_655 1_645 ?
O4 Na2 N1 89.26(14) . 1_645 ?
O9 Na2 N1 78.91(13) 1_545 1_645 ?
O10 Na2 N1 90.17(12) 1_645 1_645 ?
O19 Na2 N1 172.90(12) . 1_645 ?
O14 Na2 Na1 125.22(11) 1_655 1_645 ?
O4 Na2 Na1 112.13(11) . 1_645 ?
O9 Na2 Na1 41.93(8) 1_545 1_645 ?
O10 Na2 Na1 69.80(8) 1_645 1_645 ?
O19 Na2 Na1 143.48(9) . 1_645 ?
N1 Na2 Na1 41.30(9) 1_645 1_645 ?
O14 Na2 Na3 125.95(11) 1_655 1_645 ?
O4 Na2 Na3 146.51(10) . 1_645 ?
O9 Na2 Na3 46.54(9) 1_545 1_645 ?
O10 Na2 Na3 37.60(7) 1_645 1_645 ?
O19 Na2 Na3 90.09(9) . 1_645 ?
N1 Na2 Na3 96.43(10) 1_645 1_645 ?
Na1 Na2 Na3 58.14(4) 1_645 1_645 ?
O10 Na3 O15 108.38(12) . 2_666 ?
O10 Na3 O18 118.23(14) . . ?
O15 Na3 O18 104.47(12) 2_666 . ?
O10 Na3 O17 98.58(12) . . ?
O15 Na3 O17 79.17(13) 2_666 . ?
O18 Na3 O17 138.47(13) . . ?
O10 Na3 O9 77.00(10) . 1_455 ?
O15 Na3 O9 171.40(12) 2_666 1_455 ?
O18 Na3 O9 66.92(11) . 1_455 ?
O17 Na3 O9 107.03(12) . 1_455 ?
O10 Na3 O8 50.90(9) . . ?
O15 Na3 O8 94.76(11) 2_666 . ?
O18 Na3 O8 75.91(11) . . ?
O17 Na3 O8 145.60(11) . . ?
O9 Na3 O8 83.43(10) 1_455 . ?
O10 Na3 C8 25.57(10) . . ?
O15 Na3 C8 100.90(12) 2_666 . ?
O18 Na3 C8 98.28(13) . . ?
O17 Na3 C8 122.01(12) . . ?
O9 Na3 C8 81.06(10) 1_455 . ?
O8 Na3 C8 25.46(9) . . ?
O10 Na3 Na1 72.42(9) . . ?
O15 Na3 Na1 131.04(11) 2_666 . ?
O18 Na3 Na1 46.79(10) . . ?
O17 Na3 Na1 149.74(10) . . ?
O9 Na3 Na1 43.24(7) 1_455 . ?
O8 Na3 Na1 46.28(7) . . ?
C8 Na3 Na1 58.21(8) . . ?
O10 Na3 Na2 40.87(7) . 1_465 ?
O15 Na3 Na2 147.75(9) 2_666 1_465 ?
O18 Na3 Na2 101.22(10) . 1_465 ?
O17 Na3 Na2 94.25(9) . 1_465 ?
O9 Na3 Na2 39.39(7) 1_455 1_465 ?
O8 Na3 Na2 72.91(7) . 1_465 ?
C8 Na3 Na2 55.92(8) . 1_465 ?
Na1 Na3 Na2 59.70(5) . 1_465 ?

loop_
_geom_bond_atom_site_label_1
_geom_bond_atom_site_label_2
_geom_bond_distance
_geom_bond_site_symmetry_2
_geom_bond_publ_flag
C1 O4 1.236(5) . ?
C1 O1 1.383(6) . ?
C1 C2 1.651(6) . ?
C2 O2 1.424(4) . ?
C3 C4 1.517(6) . ?
C3 O2 1.537(4) . ?
C4 O5 1.325(5) . ?
C4 O3 1.397(5) . ?
C5 O9 1.236(5) . ?
C5 O6 1.272(5) . ?
C5 C6 1.538(6) . ?
C6 O7 1.414(5) . ?
C7 O7 1.498(5) . ?
C7 C8 1.519(5) . ?
C8 O8 1.272(5) . ?
C8 O10 1.287(5) . ?
C8 Na3 2.931(4) . ?
C9 O14 1.228(5) . ?
C9 O11 1.360(5) . ?
C9 C10 1.627(6) . ?
C10 O12 1.408(4) . ?
C11 C12 1.501(5) . ?
C11 O12 1.512(4) . ?
C12 O15 1.315(5) . ?
C12 O13 1.368(5) . ?
C13 N1 1.165(6) . ?
C13 S1 1.672(5) . ?
N1 Na1 2.492(4) . ?
O1 Pr1 2.482(3) . ?
O2 Pr1 2.800(3) . ?
O3 Na1 2.542(3) . ?
O3 Pr1 2.659(3) . ?
O4 Na2 2.452(3) . ?
O6 Pr1 2.514(3) . ?
O7 Pr1 2.551(3) . ?
O8 Pr1 2.558(3) . ?
O8 Na1 2.695(3) . ?
O8 Na3 2.820(3) . ?
O10 Na3 2.407(3) . ?
O11 Pr1 2.427(3) . ?
O12 Pr1 2.798(3) . ?
O13 Pr1 2.647(3) . ?
O17 Na3 2.563(4) . ?
O18 Na3 2.520(4) . ?
O18 Na1 2.706(4) . ?
O19 Na2 2.626(4) . ?
Pr1 Na1 3.9587(17) . ?
Na1 Na3 3.713(3) . ?
